data_4339955
loop_
_publ_author_name
'Ward, Matthew D.'
'Mesbah, Adel'
'Minasian, Stefan G.'
'Shuh, David K.'
'Tyliszczak, Tolek'
'Lee, Minseong'
'Choi, Eun Sang'
'Leb\`egue, S\'ebastien'
'Ibers, James A.'

_publ_section_title
;
 Synthesis and Characterization of Eight Compounds of the MU8Q17 Family:
 ScU8S17, CoU8S17, NiU8S17, TiU8Se17, VU8Se17, CrU8Se17, CoU8Se17, and
 NiU8Se17.
;
_journal_issue 13
_journal_name_full 'Inorganic chemistry'
_journal_page_first 6920
_journal_page_last 6927
_journal_paper_doi 10.1021/ic500721d
_journal_volume 53
_journal_year 2014
_chemical_formula_moiety 'Se17 U8 V'
_chemical_formula_sum 'Se17 U8 V'
_chemical_formula_weight 3297.50
_chemical_name_systematic 'Vanadium(II) octauranium(IV) heptadecaselenide'
_space_group_IT_number 12
_symmetry_cell_setting monoclinic
_symmetry_space_group_name_Hall '-C 2y'
_symmetry_space_group_name_H-M 'C 1 2/m 1'
_atom_sites_solution_primary direct
_atom_sites_solution_secondary difmap
_audit_creation_method SHELXL-97
_audit_update_record
;
2012-08-14 # Formatted by publCIF
;
_cell_angle_alpha 90.00
_cell_angle_beta 101.5610(10)
_cell_angle_gamma 90.00
_cell_formula_units_Z 2
_cell_length_a 13.9192(4)
_cell_length_b 8.7569(2)
_cell_length_c 10.8758(3)
_cell_measurement_reflns_used 5002
_cell_measurement_temperature 100(2)
_cell_measurement_theta_max 33.0975
_cell_measurement_theta_min 3.208
_cell_volume 1298.75(6)
_computing_cell_refinement 'APEX2 (Bruker, 2009)'
_computing_data_collection 'APEX2 (Bruker, 2009)'
_computing_data_reduction 'SAINT (Bruker, 2009)'
_computing_molecular_graphics 'Crystalmaker (Palmer, 2009)'
_computing_publication_material 'SHELXTL (Sheldrick, 2008)'
_computing_structure_refinement 'SHELXL-97 (Sheldrick, 2008c)'
_computing_structure_solution 'SHELXS-97 (Sheldrick, 2008c)'
_diffrn_ambient_temperature 100(2)
_diffrn_measured_fraction_theta_full 0.998
_diffrn_measured_fraction_theta_max 0.998
_diffrn_measurement_device_type 'Bruker APEX2 CCD'
_diffrn_measurement_method '\f and \w'
_diffrn_radiation_monochromator graphite
_diffrn_radiation_source 'fine-focus sealed tube'
_diffrn_radiation_type MoK\a
_diffrn_radiation_wavelength 0.71073
_diffrn_reflns_av_R_equivalents 0.0394
_diffrn_reflns_av_sigmaI/netI 0.0257
_diffrn_reflns_limit_h_max 21
_diffrn_reflns_limit_h_min -21
_diffrn_reflns_limit_k_max 13
_diffrn_reflns_limit_k_min -13
_diffrn_reflns_limit_l_max 16
_diffrn_reflns_limit_l_min -16
_diffrn_reflns_number 14653
_diffrn_reflns_theta_full 33.18
_diffrn_reflns_theta_max 33.18
_diffrn_reflns_theta_min 1.91
_exptl_absorpt_coefficient_mu 73.836
_exptl_absorpt_correction_T_max 0.3199
_exptl_absorpt_correction_T_min 0.0719
_exptl_absorpt_correction_type numerical
_exptl_absorpt_process_details 'face-indexed, SADABS (Sheldrick, 2008a)'
_exptl_crystal_colour black
_exptl_crystal_density_diffrn 8.432
_exptl_crystal_density_method 'not measured'
_exptl_crystal_description needle
_exptl_crystal_F_000 2674
_exptl_crystal_size_max 0.076
_exptl_crystal_size_mid 0.025
_exptl_crystal_size_min 0.018
_refine_diff_density_max 1.875
_refine_diff_density_min -2.373
_refine_diff_density_rms 0.456
_refine_ls_extinction_coef 0.00072(2)
_refine_ls_extinction_expression Fc^*^=kFc[1+0.001xFc^2^\l^3^/sin(2\q)]^-1/4^
_refine_ls_extinction_method SHELXL
_refine_ls_goodness_of_fit_ref 1.135
_refine_ls_matrix_type full
_refine_ls_number_parameters 73
_refine_ls_number_reflns 2623
_refine_ls_number_restraints 0
_refine_ls_restrained_S_all 1.135
_refine_ls_R_factor_all 0.0239
_refine_ls_R_factor_gt 0.0210
_refine_ls_shift/su_max 0.002
_refine_ls_shift/su_mean 0.000
_refine_ls_structure_factor_coef Fsqd
_refine_ls_weighting_details
; calc 
 [1.00000+0.00000exp(0.00(sin\q/\l)^2^)]/ 
   [\s^2^(Fo^2^)+0.0000+0.0000*P+(0.0204P)^2^+0.0000sin\q/\l] 
 where P = 1.00000Fo^2^ + 0.00000Fc^2^ 
;
_refine_ls_weighting_scheme calc
_refine_ls_wR_factor_gt 0.0449
_refine_ls_wR_factor_ref 0.0457
_reflns_number_gt 2429
_reflns_number_total 2623
_reflns_threshold_expression >2sigma(I)
_cod_data_source_file ic500721d_si_001.cif
_cod_data_source_block VU8Se17
_cod_depositor_comments 'Adding full bibliography for 4339953--4339960.cif.'
_cod_original_sg_symbol_H-M C2/m
_cod_database_code 4339955

loop_
_symmetry_equiv_pos_as_xyz
'x, y, z'
'-x, y, -z'
'x+1/2, y+1/2, z'
'-x+1/2, y+1/2, -z'
'-x, -y, -z'
'x, -y, z'
'-x+1/2, -y+1/2, -z'
'x+1/2, -y+1/2, z'

loop_
_atom_site_label
_atom_site_type_symbol
_atom_site_fract_x
_atom_site_fract_y
_atom_site_fract_z
_atom_site_U_iso_or_equiv
_atom_site_adp_type
_atom_site_occupancy
_atom_site_symmetry_multiplicity
_atom_site_calc_flag
_atom_site_refinement_flags
U1 U 0.440972(13) 0.257160(19) 0.294640(16) 0.00447(5) Uani 1 1 d .
U2 U 0.202484(18) 0.0000 0.45755(2) 0.00437(6) Uani 1 2 d S
U3 U 0.681490(18) 0.0000 0.01711(2) 0.00448(6) Uani 1 2 d S
Se1 Se 0.12713(3) 0.30642(5) 0.46683(5) 0.00476(9) Uani 1 1 d .
Se2 Se 0.36518(4) 0.30985(5) 0.02692(4) 0.00467(9) Uani 1 1 d .
Se3 Se 0.05973(5) 0.0000 0.22802(7) 0.00563(12) Uani 1 2 d S
Se4 Se 0.21135(5) 0.0000 0.72338(6) 0.00468(12) Uani 1 2 d S
Se5 Se 0.30232(5) 0.0000 0.24670(6) 0.00441(12) Uani 1 2 d S
Se6 Se 0.52070(5) 0.0000 0.16810(6) 0.00465(12) Uani 1 2 d S
Se7 Se 0.0000 0.0000 0.5000 0.00505(16) Uani 1 4 d S
V1 V 0.0000 0.0000 0.0000 0.0069(3) Uani 1 4 d S

loop_
_atom_site_aniso_label
_atom_site_aniso_U_11
_atom_site_aniso_U_22
_atom_site_aniso_U_33
_atom_site_aniso_U_23
_atom_site_aniso_U_13
_atom_site_aniso_U_12
U1 0.00376(8) 0.00432(8) 0.00513(8) -0.00021(5) 0.00039(6) 0.00001(5)
U2 0.00404(11) 0.00417(10) 0.00490(10) 0.000 0.00088(8) 0.000
U3 0.00463(11) 0.00418(10) 0.00451(10) 0.000 0.00062(8) 0.000
Se1 0.0037(2) 0.00454(19) 0.00590(19) -0.00015(15) 0.00058(16) -0.00066(15)
Se2 0.0042(2) 0.00361(18) 0.00607(19) 0.00018(15) 0.00079(16) -0.00053(15)
Se3 0.0049(3) 0.0066(3) 0.0053(3) 0.000 0.0010(2) 0.000
Se4 0.0043(3) 0.0055(3) 0.0040(3) 0.000 0.0002(2) 0.000
Se5 0.0033(3) 0.0051(3) 0.0049(3) 0.000 0.0012(2) 0.000
Se6 0.0032(3) 0.0053(3) 0.0055(3) 0.000 0.0010(2) 0.000
Se7 0.0044(4) 0.0051(4) 0.0055(4) 0.000 0.0007(3) 0.000
V1 0.0045(7) 0.0076(7) 0.0082(7) 0.000 0.0005(6) 0.000

loop_
_atom_type_symbol
_atom_type_description
_atom_type_scat_dispersion_real
_atom_type_scat_dispersion_imag
_atom_type_scat_source
V V 0.3005 0.5294 'International Tables Vol C Tables 4.2.6.8 and 6.1.1.4'
Se Se -0.0929 2.2259 'International Tables Vol C Tables 4.2.6.8 and 6.1.1.4'
U U -9.6767 9.6646 'International Tables Vol C Tables 4.2.6.8 and 6.1.1.4'

loop_
_geom_angle_atom_site_label_1
_geom_angle_atom_site_label_2
_geom_angle_atom_site_label_3
_geom_angle
_geom_angle_site_symmetry_1
_geom_angle_site_symmetry_3
Se3 U1 Se2 75.138(17) 3 .
Se3 U1 Se1 79.751(17) 3 8
Se2 U1 Se1 139.618(15) . 8
Se3 U1 Se5 155.68(2) 3 .
Se2 U1 Se5 81.468(16) . .
Se1 U1 Se5 115.610(15) 8 .
Se3 U1 Se6 99.039(15) 3 .
Se2 U1 Se6 75.648(16) . .
Se1 U1 Se6 77.716(17) 8 .
Se5 U1 Se6 68.297(16) . .
Se3 U1 Se4 83.861(15) 3 7_556
Se2 U1 Se4 73.291(16) . 7_556
Se1 U1 Se4 134.720(16) 8 7_556
Se5 U1 Se4 95.835(15) . 7_556
Se6 U1 Se4 146.902(19) . 7_556
Se3 U1 Se1 130.955(17) 3 7_556
Se2 U1 Se1 141.186(15) . 7_556
Se1 U1 Se1 78.663(15) 8 7_556
Se5 U1 Se1 72.563(16) . 7_556
Se6 U1 Se1 118.324(15) . 7_556
Se4 U1 Se1 81.072(16) 7_556 7_556
Se3 U1 Se7 65.658(13) 3 3
Se2 U1 Se7 127.163(11) . 3
Se1 U1 Se7 66.031(10) 8 3
Se5 U1 Se7 136.736(14) . 3
Se6 U1 Se7 142.320(14) . 3
Se4 U1 Se7 68.737(12) 7_556 3
Se1 U1 Se7 65.362(10) 7_556 3
Se3 U2 Se4 139.56(2) . .
Se3 U2 Se1 80.622(12) . 6
Se4 U2 Se1 84.690(12) . 6
Se3 U2 Se1 80.623(12) . .
Se4 U2 Se1 84.689(12) . .
Se1 U2 Se1 136.38(2) 6 .
Se3 U2 Se1 129.297(15) . 7_556
Se4 U2 Se1 81.170(16) . 7_556
Se1 U2 Se1 144.640(13) 6 7_556
Se1 U2 Se1 74.279(15) . 7_556
Se3 U2 Se1 129.297(15) . 4_546
Se4 U2 Se1 81.170(16) . 4_546
Se1 U2 Se1 74.279(15) 6 4_546
Se1 U2 Se1 144.639(13) . 4_546
Se1 U2 Se1 71.62(2) 7_556 4_546
Se3 U2 Se5 70.75(2) . .
Se4 U2 Se5 149.69(2) . .
Se1 U2 Se5 105.158(11) 6 .
Se1 U2 Se5 105.158(11) . .
Se1 U2 Se5 74.373(15) 7_556 .
Se1 U2 Se5 74.373(15) 4_546 .
Se3 U2 Se7 67.537(15) . .
Se4 U2 Se7 72.023(15) . .
Se1 U2 Se7 68.236(11) 6 .
Se1 U2 Se7 68.236(11) . .
Se1 U2 Se7 135.238(11) 7_556 .
Se1 U2 Se7 135.238(11) 4_546 .
Se5 U2 Se7 138.289(16) . .
Se2 U3 Se2 150.05(2) 5_655 2_655
Se2 U3 Se4 102.767(11) 5_655 5_656
Se2 U3 Se4 102.767(11) 2_655 5_656
Se2 U3 Se5 83.876(12) 5_655 5_655
Se2 U3 Se5 83.876(12) 2_655 5_655
Se4 U3 Se5 145.59(2) 5_656 5_655
Se2 U3 Se6 85.507(12) 5_655 .
Se2 U3 Se6 85.507(12) 2_655 .
Se4 U3 Se6 76.438(19) 5_656 .
Se5 U3 Se6 137.97(2) 5_655 .
Se2 U3 Se2 134.460(13) 5_655 8
Se2 U3 Se2 68.927(16) 2_655 8
Se4 U3 Se2 72.666(15) 5_656 8
Se5 U3 Se2 78.721(15) 5_655 8
Se6 U3 Se2 133.594(14) . 8
Se2 U3 Se2 68.927(16) 5_655 3_545
Se2 U3 Se2 134.460(13) 2_655 3_545
Se4 U3 Se2 72.666(15) 5_656 3_545
Se5 U3 Se2 78.721(15) 5_655 3_545
Se6 U3 Se2 133.594(14) . 3_545
Se2 U3 Se2 66.544(18) 8 3_545
Se2 U3 Se6 75.028(11) 5_655 5_655
Se2 U3 Se6 75.028(11) 2_655 5_655
Se4 U3 Se6 147.82(2) 5_656 5_655
Se5 U3 Se6 66.588(19) 5_655 5_655
Se6 U3 Se6 71.38(2) . 5_655
Se2 U3 Se6 131.931(14) 8 5_655
Se2 U3 Se6 131.931(14) 3_545 5_655
U2 Se1 U2 105.721(15) . 7_556
U2 Se1 U1 94.699(15) . 8_455
U2 Se1 U1 149.470(19) 7_556 8_455
U2 Se1 U1 92.167(14) . 7_556
U2 Se1 U1 104.284(16) 7_556 7_556
U1 Se1 U1 97.224(15) 8_455 7_556
V1 Se2 U3 139.11(2) 3 5_655
V1 Se2 U1 95.143(15) 3 .
U3 Se2 U1 92.421(15) 5_655 .
V1 Se2 U3 105.655(15) 3 3_455
U3 Se2 U3 111.074(16) 5_655 3_455
U1 Se2 U3 104.746(16) . 3_455
V1 Se3 U2 156.54(3) . .
V1 Se3 U1 99.169(19) . 3_445
U2 Se3 U1 96.544(18) . 3_445
V1 Se3 U1 99.169(19) . 8_455
U2 Se3 U1 96.544(18) . 8_455
U1 Se3 U1 95.45(2) 3_445 8_455
U2 Se4 U3 152.34(3) . 5_656
U2 Se4 U1 92.715(17) . 4_546
U3 Se4 U1 106.420(17) 5_656 4_546
U2 Se4 U1 92.715(17) . 7_556
U3 Se4 U1 106.420(17) 5_656 7_556
U1 Se4 U1 91.00(2) 4_546 7_556
U2 Se5 U3 156.44(3) . 5_655
U2 Se5 U1 105.079(17) . 6
U3 Se5 U1 89.831(16) 5_655 6
U2 Se5 U1 105.078(17) . .
U3 Se5 U1 89.832(16) 5_655 .
U1 Se5 U1 99.82(2) 6 .
U1 Se6 U1 98.71(2) 6 .
U1 Se6 U3 129.555(11) 6 .
U1 Se6 U3 129.555(11) . .
U1 Se6 U3 85.788(15) 6 5_655
U1 Se6 U3 85.788(15) . 5_655
U3 Se6 U3 108.62(2) . 5_655
U2 Se7 U2 180.0 5_556 .
U2 Se7 U1 89.373(5) 5_556 3_445
U2 Se7 U1 90.627(5) . 3_445
U2 Se7 U1 90.627(5) 5_556 7_556
U2 Se7 U1 89.373(5) . 7_556
U1 Se7 U1 180.0 3_445 7_556
U2 Se7 U1 90.627(5) 5_556 4_546
U2 Se7 U1 89.373(5) . 4_546
U1 Se7 U1 92.460(7) 3_445 4_546
U1 Se7 U1 87.540(7) 7_556 4_546
U2 Se7 U1 89.373(5) 5_556 8_455
U2 Se7 U1 90.627(5) . 8_455
U1 Se7 U1 87.540(7) 3_445 8_455
U1 Se7 U1 92.460(7) 7_556 8_455
U1 Se7 U1 180.0 4_546 8_455
Se3 V1 Se3 180.0 5 .
Se3 V1 Se2 90.453(16) 5 3_445
Se3 V1 Se2 89.547(16) . 3_445
Se3 V1 Se2 89.547(16) 5 7
Se3 V1 Se2 90.453(16) . 7
Se2 V1 Se2 180.00(3) 3_445 7
Se3 V1 Se2 89.547(16) 5 4_545
Se3 V1 Se2 90.454(16) . 4_545
Se2 V1 Se2 99.20(2) 3_445 4_545
Se2 V1 Se2 80.80(2) 7 4_545
Se3 V1 Se2 90.453(16) 5 8_455
Se3 V1 Se2 89.546(16) . 8_455
Se2 V1 Se2 80.80(2) 3_445 8_455
Se2 V1 Se2 99.20(2) 7 8_455
Se2 V1 Se2 180.00(3) 4_545 8_455

loop_
_geom_bond_atom_site_label_1
_geom_bond_atom_site_label_2
_geom_bond_distance
_geom_bond_site_symmetry_2
U1 Se3 2.8740(5) 3
U1 Se2 2.9278(5) .
U1 Se1 2.9302(5) 8
U1 Se5 2.9435(5) .
U1 Se6 2.9680(5) .
U1 Se4 2.9815(5) 7_556
U1 Se1 2.9873(5) 7_556
U1 Se7 3.07408(18) 3
U2 Se3 2.8621(7) .
U2 Se4 2.8688(7) .
U2 Se1 2.8902(5) 6
U2 Se1 2.8902(5) .
U2 Se1 2.8971(5) 7_556
U2 Se1 2.8971(5) 4_546
U2 Se5 2.9098(7) .
U2 Se7 2.9458(3) .
U3 Se2 2.8087(5) 5_655
U3 Se2 2.8087(5) 2_655
U3 Se4 2.9161(7) 5_656
U3 Se5 2.9226(7) 5_655
U3 Se6 3.0297(7) .
U3 Se2 3.0351(5) 8
U3 Se2 3.0351(5) 3_545
U3 Se6 3.1153(7) 5_655
Se1 U2 2.8971(5) 7_556
Se1 U1 2.9302(5) 8_455
Se1 U1 2.9873(5) 7_556
Se2 V1 2.5691(5) 3
Se2 U3 2.8087(5) 5_655
Se2 U3 3.0352(5) 3_455
Se3 V1 2.4525(7) .
Se3 U1 2.8740(5) 3_445
Se3 U1 2.8740(5) 8_455
Se4 U3 2.9161(7) 5_656
Se4 U1 2.9815(5) 4_546
Se4 U1 2.9815(5) 7_556
Se5 U3 2.9227(7) 5_655
Se5 U1 2.9435(5) 6
Se6 U1 2.9679(5) 6
Se6 U3 3.1153(7) 5_655
Se7 U2 2.9458(3) 5_556
Se7 U1 3.07411(18) 3_445
Se7 U1 3.07411(18) 7_556
Se7 U1 3.07411(18) 4_546
Se7 U1 3.07411(18) 8_455
V1 Se3 2.4525(7) 5
V1 Se2 2.5691(5) 3_445
V1 Se2 2.5691(5) 7
V1 Se2 2.5691(5) 4_545
V1 Se2 2.5691(5) 8_455
